data_7061851
loop_
_publ_author_name
'Zhang, Shao-Liang'
'Yue, Cai-Ran'
'Dong, Yi-Nuo'
'Liu, Xiao-Na'
'Wang, Yan-Lan'
'Li, Shan-Shan'

_publ_section_title
;
 A single chain magnet based on a 1D polymeric selenite-bridged Mn(iii)
 complex with an N2O2 donor
;
_journal_issue 39
_journal_name_full 'New Journal of Chemistry'
_journal_page_first 19018
_journal_page_last 19023
_journal_paper_doi 10.1039/D2NJ04040A
_journal_volume 46
_journal_year 2022
_chemical_formula_moiety 'C72 H62 Cl2 Mn4 N8 O20 S2 Se2'
_chemical_formula_sum 'C72 H62 Cl2 Mn4 N8 O20 S2 Se2'
_chemical_formula_weight 1871.99
_chemical_melting_point ?
_chemical_name_common complex1
_space_group_crystal_system triclinic
_space_group_IT_number 2
_space_group_name_Hall '-P 1'
_space_group_name_H-M_alt 'P -1'
_atom_sites_solution_hydrogens geom
_audit_creation_method SHELXL-2014
_audit_update_record
;
2022-09-11 deposited with the CCDC.	2022-09-12 downloaded from the CCDC.
;
_cell_angle_alpha 98.053(2)
_cell_angle_beta 109.008(3)
_cell_angle_gamma 101.939(2)
_cell_formula_units_Z 1
_cell_length_a 10.1306(9)
_cell_length_b 13.3142(12)
_cell_length_c 14.1644(14)
_cell_measurement_reflns_used 851
_cell_measurement_temperature 298(2)
_cell_measurement_theta_max 26.1305
_cell_measurement_theta_min 2.3535
_cell_volume 1722.2(3)
_computing_cell_refinement 'Bruker SAINT'
_computing_data_collection 'Bruker APEX2'
_computing_data_reduction 'Bruker SAINT'
_computing_molecular_graphics Diamond
_computing_publication_material 'SHELXL-2014/7 (Sheldrick, 2014)'
_computing_structure_refinement 'SHELXL-2014 (Sheldrick, 2014)'
_computing_structure_solution 'SHELXS-2014/7 (Sheldrick, 2014)'
_diffrn_ambient_temperature 298(2)
_diffrn_detector_area_resol_mean 'CCD area detector'
_diffrn_measured_fraction_theta_full 0.961
_diffrn_measured_fraction_theta_max 0.982
_diffrn_measurement_device_type graphite
_diffrn_measurement_method 'CCD area detector'
_diffrn_radiation_type MoK\a
_diffrn_radiation_wavelength 0.71073
_diffrn_reflns_av_R_equivalents 0.1075
_diffrn_reflns_av_unetI/netI 0.2405
_diffrn_reflns_Laue_measured_fraction_full 0.961
_diffrn_reflns_Laue_measured_fraction_max 0.982
_diffrn_reflns_limit_h_max 12
_diffrn_reflns_limit_h_min -7
_diffrn_reflns_limit_k_max 15
_diffrn_reflns_limit_k_min -15
_diffrn_reflns_limit_l_max 16
_diffrn_reflns_limit_l_min -16
_diffrn_reflns_number 8562
_diffrn_reflns_point_group_measured_fraction_full 0.961
_diffrn_reflns_point_group_measured_fraction_max 0.982
_diffrn_reflns_theta_full 25.242
_diffrn_reflns_theta_max 25.019
_diffrn_reflns_theta_min 2.354
_diffrn_source 'fine-focus sealed tube'
_exptl_absorpt_coefficient_mu 1.997
_exptl_absorpt_correction_type multi-scan
_exptl_absorpt_process_details sadabs
_exptl_crystal_colour 'dark brown'
_exptl_crystal_density_diffrn 1.805
_exptl_crystal_description block
_exptl_crystal_F_000 944
_exptl_crystal_size_max 0.140
_exptl_crystal_size_mid 0.120
_exptl_crystal_size_min 0.030
_exptl_transmission_factor_max 0.942
_exptl_transmission_factor_min 0.756
_refine_diff_density_max 1.123
_refine_diff_density_min -1.551
_refine_diff_density_rms 0.223
_refine_ls_extinction_method none
_refine_ls_goodness_of_fit_ref 0.992
_refine_ls_hydrogen_treatment constr
_refine_ls_matrix_type full
_refine_ls_number_parameters 496
_refine_ls_number_reflns 5966
_refine_ls_number_restraints 14
_refine_ls_restrained_S_all 0.993
_refine_ls_R_factor_all 0.2120
_refine_ls_R_factor_gt 0.1104
_refine_ls_shift/su_max 0.000
_refine_ls_shift/su_mean 0.000
_refine_ls_structure_factor_coef Fsqd
_refine_ls_weighting_details 'w=1/[\s^2^(Fo^2^)+(0.1000P)^2^] where P=(Fo^2^+2Fc^2^)/3'
_refine_ls_weighting_scheme calc
_refine_ls_wR_factor_gt 0.2442
_refine_ls_wR_factor_ref 0.2756
_reflns_Friedel_coverage 0.000
_reflns_number_gt 2310
_reflns_number_total 5966
_reflns_threshold_expression 'I > 2\s(I)'
_cod_data_source_file d2nj04040a2.cif
_cod_data_source_block 1
_cod_depositor_comments
;
The following automatic conversions were performed:

data item '_chemical_melting_point' value 'not measured' was changed
to '?' -- the value is undefined or not given.

Automatic conversion script
Id: cif_fix_values 7556 2019-12-06 15:28:31Z antanas 

 Adding full bibliography for 7061851.cif.
;
_cod_database_code 7061851
_shelx_space_group_comment
; 
The symmetry employed for this shelxl refinement is uniquely defined 
by the following loop, which should always be used as a source of 
symmetry information in preference to the above space-group names. 
They are only intended as comments. 
;
_shelx_estimated_absorpt_t_min 0.767
_shelx_estimated_absorpt_t_max 0.943
_shelxl_version_number 2014-3

loop_
_space_group_symop_operation_xyz
'x, y, z'
'-x, -y, -z'

loop_
_atom_site_label
_atom_site_type_symbol
_atom_site_fract_x
_atom_site_fract_y
_atom_site_fract_z
_atom_site_U_iso_or_equiv
_atom_site_adp_type
_atom_site_occupancy
_atom_site_site_symmetry_order
_atom_site_calc_flag
_atom_site_refinement_flags_posn
_atom_site_refinement_flags_adp
_atom_site_refinement_flags_occupancy
_atom_site_disorder_assembly
_atom_site_disorder_group
Se1 Se 0.55548(17) 0.87604(13) 0.18427(11) 0.0468(5) Uani 1 1 d . . . . .
Mn1 Mn 0.5163(2) 0.92154(16) 0.40533(15) 0.0356(6) Uani 1 1 d . . . . .
Mn2 Mn 0.5021(2) 0.63037(17) 0.04972(15) 0.0397(6) Uani 1 1 d . . . . .
Cl1 Cl 0.0987(5) 0.3969(4) 0.3089(3) 0.0642(12) Uani 1 1 d . . . . .
S1 S 0.8417(5) 1.0498(4) 0.2382(4) 0.0717(14) Uani 1 1 d . . . . .
O1 O 0.6342(10) 0.9243(8) 0.3111(6) 0.050(3) Uani 1 1 d . U . . .
O2 O 0.5869(11) 0.7615(7) 0.1677(7) 0.053(3) Uani 1 1 d . . . . .
O3 O 0.5934(9) 1.0654(7) 0.4628(6) 0.032(2) Uani 1 1 d . . . . .
O4 O 0.3504(10) 0.9336(7) 0.3112(6) 0.038(2) Uani 1 1 d . . . . .
O5 O 0.6204(10) 0.5531(8) 0.1110(7) 0.046(3) Uani 1 1 d . . . . .
O6 O 0.6155(9) 0.6737(7) -0.0247(6) 0.039(2) Uani 1 1 d . . . . .
O7 O 0.0802(17) 0.4178(15) 0.2135(11) 0.147(7) Uani 1 1 d . . . . .
O8 O 0.206(3) 0.352(2) 0.342(2) 0.229(13) Uani 1 1 d . . . . .
O9 O 0.135(3) 0.4958(15) 0.3692(15) 0.230(13) Uani 1 1 d . . . . .
O10 O -0.0236(19) 0.3361(14) 0.3094(13) 0.153(8) Uani 1 1 d . . . . .
N1 N 0.6753(13) 0.8946(9) 0.5072(8) 0.039(3) Uani 1 1 d . . . . .
N2 N 0.4404(13) 0.7709(10) 0.3765(8) 0.040(3) Uani 1 1 d . . . . .
N3 N 0.3498(13) 0.5577(10) 0.0912(9) 0.044(3) Uani 1 1 d . . . . .
N4 N 0.3483(13) 0.6795(9) -0.0298(9) 0.045(3) Uani 1 1 d . . . . .
C1 C 0.6964(16) 0.9631(11) 0.1504(11) 0.049(4) Uani 1 1 d . . . . .
C2 C 0.6888(17) 0.9770(11) 0.0511(11) 0.048(4) Uani 1 1 d . U . . .
H2 H 0.6142 0.9398 -0.0101 0.058 Uiso 1 1 calc R U . . .
C3 C 0.804(3) 1.0508(16) 0.0590(17) 0.089(7) Uani 1 1 d . U . . .
H3 H 0.8194 1.0675 0.0012 0.107 Uiso 1 1 calc R U . . .
C4 C 0.896(2) 1.1003(15) 0.1529(19) 0.077(6) Uani 1 1 d . . . . .
H4 H 0.9788 1.1550 0.1681 0.093 Uiso 1 1 calc R U . . .
C5 C 0.7331(16) 1.1146(11) 0.4936(10) 0.036(4) Uani 1 1 d . . . . .
C6 C 0.7775(18) 1.2117(12) 0.4837(10) 0.051(4) Uani 1 1 d . . . . .
H6 H 0.7082 1.2445 0.4515 0.061 Uiso 1 1 calc R U . . .
C7 C 0.921(2) 1.2663(13) 0.5187(12) 0.059(5) Uani 1 1 d . . . . .
H7 H 0.9484 1.3346 0.5106 0.071 Uiso 1 1 calc R U . . .
C8 C 1.0198(18) 1.2187(14) 0.5650(12) 0.052(4) Uani 1 1 d . . . . .
H8 H 1.1172 1.2558 0.5904 0.062 Uiso 1 1 calc R U . . .
C9 C 0.9844(19) 1.1215(14) 0.5756(11) 0.059(5) Uani 1 1 d . . . . .
H9 H 1.0558 1.0903 0.6077 0.071 Uiso 1 1 calc R U . . .
C10 C 0.8351(16) 1.0644(12) 0.5375(9) 0.035(3) Uani 1 1 d . . . . .
C11 C 0.8036(17) 0.9616(13) 0.5513(10) 0.047(4) Uani 1 1 d . . . . .
H11 H 0.8778 0.9395 0.5942 0.056 Uiso 1 1 calc R U . . .
C12 C 0.6454(16) 0.7896(12) 0.5268(11) 0.052(4) Uani 1 1 d . . . . .
H12A H 0.5988 0.7875 0.5767 0.063 Uiso 1 1 calc R U . . .
H12B H 0.7347 0.7692 0.5530 0.063 Uiso 1 1 calc R U . . .
C13 C 0.5458(18) 0.7163(12) 0.4251(12) 0.057(5) Uani 1 1 d . . . . .
H13A H 0.6005 0.7011 0.3826 0.068 Uiso 1 1 calc R U . . .
H13B H 0.4972 0.6505 0.4359 0.068 Uiso 1 1 calc R U . . .
C14 C 0.3122(16) 0.7181(11) 0.3228(11) 0.039(4) Uani 1 1 d . . . . .
H14 H 0.2880 0.6468 0.3227 0.046 Uiso 1 1 calc R U . . .
C15 C 0.2043(16) 0.7569(11) 0.2642(10) 0.037(4) Uani 1 1 d . . . . .
C16 C 0.0644(17) 0.6892(12) 0.2116(12) 0.049(4) Uani 1 1 d . . . . .
H16 H 0.0463 0.6202 0.2199 0.059 Uiso 1 1 calc R U . . .
C17 C -0.0428(19) 0.7194(14) 0.1509(12) 0.061(5) Uani 1 1 d . U . . .
H17 H -0.1325 0.6718 0.1130 0.073 Uiso 1 1 calc R U . . .
C18 C -0.0165(19) 0.8247(15) 0.1456(12) 0.070(5) Uani 1 1 d . U . . .
H18 H -0.0922 0.8485 0.1068 0.084 Uiso 1 1 calc R U . . .
C19 C 0.1163(15) 0.8940(11) 0.1954(10) 0.040(4) Uani 1 1 d . . . . .
H19 H 0.1331 0.9628 0.1866 0.048 Uiso 1 1 calc R U . . .
C20 C 0.2237(15) 0.8616(12) 0.2579(10) 0.039(4) Uani 1 1 d . . . . .
C21 C 0.6262(16) 0.5254(10) 0.1974(11) 0.038(4) Uani 1 1 d . . . . .
C22 C 0.7531(17) 0.5144(11) 0.2596(12) 0.048(4) Uani 1 1 d . . . . .
H22 H 0.8345 0.5281 0.2417 0.058 Uiso 1 1 calc R U . . .
C23 C 0.762(2) 0.4834(13) 0.3480(13) 0.071(5) Uani 1 1 d . . . . .
H23 H 0.8497 0.4769 0.3907 0.085 Uiso 1 1 calc R U . . .
C24 C 0.641(3) 0.4611(14) 0.3765(13) 0.076(6) Uani 1 1 d . . . . .
H24 H 0.6478 0.4401 0.4374 0.091 Uiso 1 1 calc R U . . .
C25 C 0.519(2) 0.4706(13) 0.3149(13) 0.060(5) Uani 1 1 d . . . . .
H25 H 0.4379 0.4543 0.3328 0.072 Uiso 1 1 calc R U . . .
C26 C 0.5044(16) 0.5026(11) 0.2270(11) 0.041(4) Uani 1 1 d . U . . .
C27 C 0.3704(17) 0.5119(11) 0.1639(11) 0.044(4) Uani 1 1 d . . . . .
H27 H 0.2892 0.4811 0.1773 0.053 Uiso 1 1 calc R U . . .
C28 C 0.2089(18) 0.5547(13) 0.0261(13) 0.062(5) Uani 1 1 d . . . . .
H28A H 0.1418 0.5436 0.0618 0.074 Uiso 1 1 calc R U . . .
H28B H 0.1752 0.4978 -0.0341 0.074 Uiso 1 1 calc R U . . .
C29 C 0.2175(16) 0.6575(14) -0.0041(12) 0.059(5) Uani 1 1 d . . . . .
H29A H 0.1321 0.6533 -0.0628 0.070 Uiso 1 1 calc R U . . .
H29B H 0.2253 0.7122 0.0520 0.070 Uiso 1 1 calc R U . . .
C30 C 0.3437(16) 0.7217(10) -0.1059(12) 0.042(4) Uani 1 1 d . . . . .
H30 H 0.2572 0.7360 -0.1413 0.051 Uiso 1 1 calc R U . . .
C31 C 0.4588(18) 0.7482(12) -0.1404(11) 0.050(4) Uani 1 1 d . . . . .
C32 C 0.4487(19) 0.8084(13) -0.2117(11) 0.057(5) Uani 1 1 d . . . . .
H32 H 0.3616 0.8248 -0.2408 0.068 Uiso 1 1 calc R U . . .
C33 C 0.558(2) 0.8448(13) -0.2415(13) 0.067(5) Uani 1 1 d . . . . .
H33 H 0.5465 0.8849 -0.2909 0.080 Uiso 1 1 calc R U . . .
C34 C 0.6840(19) 0.8228(14) -0.1992(12) 0.058(5) Uani 1 1 d . . . . .
H34 H 0.7619 0.8485 -0.2182 0.069 Uiso 1 1 calc R U . . .
C35 C 0.6982(17) 0.7641(11) -0.1298(10) 0.045(4) Uani 1 1 d . . . . .
H35 H 0.7847 0.7457 -0.1046 0.054 Uiso 1 1 calc R U . . .
C36 C 0.5900(15) 0.7293(10) -0.0935(10) 0.034(3) Uani 1 1 d . . . . .

loop_
_atom_site_aniso_label
_atom_site_aniso_U_11
_atom_site_aniso_U_22
_atom_site_aniso_U_33
_atom_site_aniso_U_23
_atom_site_aniso_U_13
_atom_site_aniso_U_12
Se1 0.0520(11) 0.0581(11) 0.0287(9) -0.0027(7) 0.0200(7) 0.0110(8)
Mn1 0.0463(14) 0.0362(13) 0.0241(11) -0.0018(9) 0.0160(10) 0.0110(10)
Mn2 0.0470(15) 0.0473(15) 0.0289(12) 0.0022(10) 0.0221(11) 0.0124(11)
Cl1 0.066(3) 0.074(3) 0.056(3) 0.014(2) 0.029(2) 0.015(3)
S1 0.059(3) 0.081(4) 0.071(3) 0.013(3) 0.022(3) 0.018(3)
O1 0.064(6) 0.061(6) 0.017(4) -0.010(4) 0.018(4) 0.007(5)
O2 0.090(8) 0.033(6) 0.047(6) 0.017(5) 0.034(6) 0.023(6)
O3 0.035(6) 0.041(6) 0.017(5) 0.000(4) 0.009(4) 0.008(5)
O4 0.048(6) 0.043(6) 0.033(5) 0.004(5) 0.021(5) 0.023(5)
O5 0.051(6) 0.070(7) 0.029(5) 0.014(5) 0.028(5) 0.017(5)
O6 0.041(6) 0.050(6) 0.028(5) 0.010(5) 0.014(4) 0.010(5)
O7 0.129(14) 0.22(2) 0.061(10) 0.047(12) 0.028(9) -0.007(13)
O8 0.24(2) 0.34(3) 0.29(3) 0.23(3) 0.17(2) 0.25(3)
O9 0.36(3) 0.091(15) 0.110(15) -0.013(12) -0.003(18) -0.029(18)
O10 0.160(16) 0.151(16) 0.148(15) 0.006(12) 0.109(14) -0.029(13)
N1 0.060(9) 0.044(8) 0.029(6) 0.004(6) 0.034(6) 0.025(7)
N2 0.044(8) 0.059(9) 0.025(6) 0.015(6) 0.015(6) 0.022(7)
N3 0.046(8) 0.059(9) 0.030(7) -0.005(6) 0.025(7) 0.014(7)
N4 0.053(8) 0.045(8) 0.042(7) -0.003(6) 0.032(7) 0.010(6)
C1 0.060(11) 0.044(10) 0.050(10) 0.000(8) 0.036(9) 0.010(8)
C2 0.074(11) 0.035(9) 0.026(8) 0.002(7) 0.011(8) 0.007(8)
C3 0.15(2) 0.063(14) 0.086(16) 0.019(12) 0.092(16) 0.023(13)
C4 0.072(14) 0.048(12) 0.130(19) 0.032(13) 0.053(14) 0.018(10)
C5 0.043(10) 0.035(9) 0.021(7) -0.015(7) 0.015(7) -0.002(8)
C6 0.068(12) 0.046(11) 0.030(8) -0.011(7) 0.024(8) 0.000(9)
C7 0.081(14) 0.039(10) 0.049(10) -0.016(8) 0.042(10) -0.014(10)
C8 0.048(11) 0.050(12) 0.062(11) 0.002(9) 0.031(9) 0.010(9)
C9 0.088(14) 0.056(12) 0.036(9) -0.005(8) 0.032(9) 0.018(11)
C10 0.042(9) 0.041(10) 0.014(7) -0.007(6) 0.010(7) 0.003(8)
C11 0.053(11) 0.060(12) 0.019(8) -0.012(8) 0.011(7) 0.016(9)
C12 0.054(10) 0.055(12) 0.040(9) 0.012(8) 0.002(8) 0.023(9)
C13 0.080(13) 0.035(10) 0.052(10) 0.008(8) 0.030(10) 0.001(9)
C14 0.040(10) 0.037(9) 0.040(9) -0.007(7) 0.023(8) 0.009(8)
C15 0.044(10) 0.034(9) 0.032(8) -0.006(7) 0.024(7) 0.001(8)
C16 0.054(11) 0.042(10) 0.052(10) 0.004(8) 0.021(9) 0.014(9)
C17 0.061(12) 0.047(10) 0.043(10) -0.024(8) 0.006(9) -0.007(9)
C18 0.068(13) 0.081(12) 0.045(10) -0.019(10) 0.007(9) 0.029(11)
C19 0.039(9) 0.037(9) 0.036(9) -0.002(7) 0.011(8) 0.006(8)
C20 0.036(9) 0.054(11) 0.021(8) -0.008(7) 0.018(7) -0.002(8)
C21 0.051(10) 0.018(8) 0.039(9) -0.013(6) 0.019(8) 0.001(7)
C22 0.054(11) 0.049(10) 0.047(10) 0.009(8) 0.026(9) 0.011(8)
C23 0.082(14) 0.057(13) 0.042(11) -0.003(9) -0.007(10) 0.008(10)
C24 0.13(2) 0.063(13) 0.032(11) 0.001(9) 0.035(13) 0.028(13)
C25 0.091(15) 0.056(12) 0.044(11) 0.004(9) 0.047(11) 0.013(11)
C26 0.050(8) 0.044(7) 0.035(7) -0.004(5) 0.028(6) 0.016(6)
C27 0.058(11) 0.044(10) 0.031(9) -0.014(7) 0.032(8) 0.004(8)
C28 0.062(13) 0.051(12) 0.069(12) -0.011(9) 0.034(10) 0.005(9)
C29 0.041(10) 0.088(14) 0.049(10) -0.008(9) 0.021(8) 0.031(9)
C30 0.037(9) 0.031(9) 0.051(10) -0.004(7) 0.010(8) 0.013(7)
C31 0.057(12) 0.050(11) 0.039(10) -0.001(8) 0.008(9) 0.026(9)
C32 0.083(13) 0.066(12) 0.035(9) 0.015(9) 0.021(9) 0.044(10)
C33 0.099(16) 0.060(12) 0.043(11) 0.020(9) 0.031(11) 0.012(11)
C34 0.055(11) 0.083(14) 0.038(10) 0.025(9) 0.012(8) 0.027(10)
C35 0.066(11) 0.045(10) 0.031(8) 0.012(7) 0.021(8) 0.021(8)
C36 0.041(9) 0.029(8) 0.025(8) -0.005(6) 0.014(7) -0.001(7)

loop_
_atom_type_symbol
_atom_type_description
_atom_type_scat_dispersion_real
_atom_type_scat_dispersion_imag
_atom_type_scat_source
C C 0.0033 0.0016 'International Tables Vol C Tables 4.2.6.8 and 6.1.1.4'
H H 0.0000 0.0000 'International Tables Vol C Tables 4.2.6.8 and 6.1.1.4'
N N 0.0061 0.0033 'International Tables Vol C Tables 4.2.6.8 and 6.1.1.4'
O O 0.0106 0.0060 'International Tables Vol C Tables 4.2.6.8 and 6.1.1.4'
S S 0.1246 0.1234 'International Tables Vol C Tables 4.2.6.8 and 6.1.1.4'
Cl Cl 0.1484 0.1585 'International Tables Vol C Tables 4.2.6.8 and 6.1.1.4'
Se Se -0.0929 2.2259 'International Tables Vol C Tables 4.2.6.8 and 6.1.1.4'
Mn Mn 0.3368 0.7283 'International Tables Vol C Tables 4.2.6.8 and 6.1.1.4'

loop_
_geom_angle_atom_site_label_1
_geom_angle_atom_site_label_2
_geom_angle_atom_site_label_3
_geom_angle
_geom_angle_site_symmetry_1
_geom_angle_site_symmetry_3
_geom_angle_publ_flag
O2 Se1 O1 104.1(5) . . ?
O2 Se1 C1 103.9(6) . . ?
O1 Se1 C1 95.8(6) . . ?
O4 Mn1 O3 95.5(4) . . ?
O4 Mn1 N1 172.9(5) . . ?
O3 Mn1 N1 89.6(4) . . ?
O4 Mn1 N2 91.3(5) . . ?
O3 Mn1 N2 167.3(4) . . ?
N1 Mn1 N2 82.8(5) . . ?
O4 Mn1 O1 96.5(4) . . ?
O3 Mn1 O1 92.8(4) . . ?
N1 Mn1 O1 88.2(4) . . ?
N2 Mn1 O1 97.2(4) . . ?
O4 Mn1 O3 89.6(3) . 2_676 ?
O3 Mn1 O3 81.3(3) . 2_676 ?
N1 Mn1 O3 86.3(3) . 2_676 ?
N2 Mn1 O3 88.0(4) . 2_676 ?
O1 Mn1 O3 171.9(3) . 2_676 ?
O5 Mn2 O6 92.8(4) . . ?
O5 Mn2 N4 166.6(5) . . ?
O6 Mn2 N4 92.0(4) . . ?
O5 Mn2 N3 90.4(5) . . ?
O6 Mn2 N3 163.9(4) . . ?
N4 Mn2 N3 81.7(5) . . ?
O5 Mn2 O2 96.7(4) . . ?
O6 Mn2 O2 97.4(4) . . ?
N4 Mn2 O2 95.1(4) . . ?
N3 Mn2 O2 97.9(4) . . ?
O10 Cl1 O8 109.1(15) . . ?
O10 Cl1 O9 111.8(15) . . ?
O8 Cl1 O9 109.5(17) . . ?
O10 Cl1 O7 111.1(11) . . ?
O8 Cl1 O7 113.1(13) . . ?
O9 Cl1 O7 102.2(12) . . ?
C4 S1 C1 93.8(10) . . ?
Se1 O1 Mn1 122.0(5) . . ?
Se1 O2 Mn2 134.2(6) . . ?
C5 O3 Mn1 123.7(8) . . ?
C5 O3 Mn1 115.9(7) . 2_676 ?
Mn1 O3 Mn1 98.7(3) . 2_676 ?
C20 O4 Mn1 130.5(10) . . ?
C21 O5 Mn2 124.0(9) . . ?
C36 O6 Mn2 127.8(9) . . ?
C11 N1 C12 121.8(13) . . ?
C11 N1 Mn1 123.6(11) . . ?
C12 N1 Mn1 114.4(9) . . ?
C14 N2 C13 119.0(13) . . ?
C14 N2 Mn1 126.8(11) . . ?
C13 N2 Mn1 114.2(9) . . ?
C27 N3 C28 121.9(13) . . ?
C27 N3 Mn2 124.7(11) . . ?
C28 N3 Mn2 113.3(11) . . ?
C30 N4 C29 117.9(13) . . ?
C30 N4 Mn2 127.2(10) . . ?
C29 N4 Mn2 114.7(10) . . ?
C2 C1 S1 109.5(11) . . ?
C2 C1 Se1 127.5(12) . . ?
S1 C1 Se1 122.5(8) . . ?
C3 C2 C1 109.7(15) . . ?
C2 C3 C4 117.3(17) . . ?
C3 C4 S1 109.6(15) . . ?
C6 C5 O3 121.6(15) . . ?
C6 C5 C10 118.7(15) . . ?
O3 C5 C10 119.8(13) . . ?
C5 C6 C7 123.0(17) . . ?
C8 C7 C6 118.2(17) . . ?
C9 C8 C7 122.3(17) . . ?
C8 C9 C10 119.2(17) . . ?
C5 C10 C11 124.7(14) . . ?
C5 C10 C9 118.5(15) . . ?
C11 C10 C9 116.8(15) . . ?
N1 C11 C10 123.5(15) . . ?
N1 C12 C13 106.4(12) . . ?
N2 C13 C12 106.3(12) . . ?
N2 C14 C15 125.8(14) . . ?
C14 C15 C20 123.6(14) . . ?
C14 C15 C16 119.3(14) . . ?
C20 C15 C16 117.0(14) . . ?
C17 C16 C15 122.7(16) . . ?
C16 C17 C18 117.7(16) . . ?
C19 C18 C17 122.0(17) . . ?
C20 C19 C18 119.2(15) . . ?
O4 C20 C19 117.7(14) . . ?
O4 C20 C15 121.3(14) . . ?
C19 C20 C15 121.0(14) . . ?
O5 C21 C22 118.5(13) . . ?
O5 C21 C26 123.2(14) . . ?
C22 C21 C26 118.2(14) . . ?
C21 C22 C23 119.9(16) . . ?
C22 C23 C24 121.5(17) . . ?
C25 C24 C23 117.8(17) . . ?
C24 C25 C26 123.5(17) . . ?
C25 C26 C27 121.1(15) . . ?
C25 C26 C21 119.1(15) . . ?
C27 C26 C21 119.8(14) . . ?
N3 C27 C26 126.2(14) . . ?
N3 C28 C29 107.3(13) . . ?
N4 C29 C28 105.3(12) . . ?
N4 C30 C31 125.2(14) . . ?
C32 C31 C36 118.2(15) . . ?
C32 C31 C30 119.5(15) . . ?
C36 C31 C30 121.6(15) . . ?
C33 C32 C31 123.1(17) . . ?
C32 C33 C34 118.8(17) . . ?
C35 C34 C33 120.0(16) . . ?
C34 C35 C36 122.8(15) . . ?
O6 C36 C31 125.0(13) . . ?
O6 C36 C35 118.0(13) . . ?
C31 C36 C35 116.7(14) . . ?

loop_
_geom_bond_atom_site_label_1
_geom_bond_atom_site_label_2
_geom_bond_distance
_geom_bond_site_symmetry_2
_geom_bond_publ_flag
Se1 O2 1.622(9) . ?
Se1 O1 1.675(8) . ?
Se1 C1 1.878(14) . ?
Mn1 O4 1.827(9) . ?
Mn1 O3 1.864(9) . ?
Mn1 N1 1.916(12) . ?
Mn1 N2 1.925(12) . ?
Mn1 O1 2.060(8) . ?
Mn1 O3 2.470(8) 2_676 ?
Mn2 O5 1.825(10) . ?
Mn2 O6 1.856(9) . ?
Mn2 N4 1.900(13) . ?
Mn2 N3 1.948(12) . ?
Mn2 O2 2.051(10) . ?
Cl1 O10 1.336(14) . ?
Cl1 O8 1.336(16) . ?
Cl1 O9 1.370(19) . ?
Cl1 O7 1.379(14) . ?
S1 C4 1.65(2) . ?
S1 C1 1.658(15) . ?
O3 C5 1.325(15) . ?
O3 Mn1 2.470(8) 2_676 ?
O4 C20 1.339(15) . ?
O5 C21 1.314(16) . ?
O6 C36 1.297(15) . ?
N1 C11 1.308(17) . ?
N1 C12 1.454(17) . ?
N2 C14 1.260(16) . ?
N2 C13 1.458(18) . ?
N3 C27 1.251(17) . ?
N3 C28 1.413(19) . ?
N4 C30 1.275(17) . ?
N4 C29 1.469(17) . ?
C1 C2 1.423(19) . ?
C2 C3 1.32(2) . ?
C3 C4 1.33(3) . ?
C5 C6 1.321(19) . ?
C5 C10 1.373(19) . ?
C6 C7 1.37(2) . ?
C7 C8 1.34(2) . ?
C8 C9 1.31(2) . ?
C9 C10 1.43(2) . ?
C10 C11 1.40(2) . ?
C12 C13 1.516(19) . ?
C14 C15 1.384(19) . ?
C15 C20 1.387(19) . ?
C15 C16 1.404(19) . ?
C16 C17 1.32(2) . ?
C17 C18 1.39(2) . ?
C18 C19 1.36(2) . ?
C19 C20 1.352(19) . ?
C21 C22 1.352(19) . ?
C21 C26 1.417(18) . ?
C22 C23 1.35(2) . ?
C23 C24 1.39(2) . ?
C24 C25 1.30(2) . ?
C25 C26 1.35(2) . ?
C26 C27 1.40(2) . ?
C28 C29 1.48(2) . ?
C30 C31 1.40(2) . ?
C31 C32 1.37(2) . ?
C31 C36 1.373(19) . ?
C32 C33 1.33(2) . ?
C33 C34 1.34(2) . ?
C34 C35 1.329(19) . ?
C35 C36 1.379(18) . ?
